data_4087323
loop_
_publ_author_name
'Paul, Ursula S. D.'
'Radius, Udo'

_publ_section_title
;
 Synthesis and Reactivity of Cyclic (Alkyl)(Amino)Carbene Stabilized
 Nickel Carbonyl Complexes
;
_journal_issue 7
_journal_name_full Organometallics
_journal_page_first 1398
_journal_paper_doi 10.1021/acs.organomet.7b00109
_journal_volume 36
_journal_year 2017
_chemical_formula_moiety 'C23 H36 Br N Ni'
_chemical_formula_sum 'C23 H36 Br N Ni'
_chemical_formula_weight 465.15
_space_group_crystal_system monoclinic
_space_group_IT_number 14
_space_group_name_Hall '-P 2yn'
_space_group_name_H-M_alt 'P 1 21/n 1'
_symmetry_space_group_name_Hall '-P 2yn'
_symmetry_space_group_name_H-M 'P 1 21/n 1'
_atom_sites_solution_hydrogens geom
_audit_creation_method SHELXL-2014/6
_cell_angle_alpha 90
_cell_angle_beta 96.393(2)
_cell_angle_gamma 90
_cell_formula_units_Z 4
_cell_length_a 10.4387(6)
_cell_length_b 14.1171(8)
_cell_length_c 15.0076(9)
_cell_measurement_reflns_used 9725
_cell_measurement_temperature 100(2)
_cell_measurement_theta_max 26.14
_cell_measurement_theta_min 2.26
_cell_volume 2197.8(2)
_computing_cell_refinement 'Saint-NT v. 7.23'
_computing_data_collection 'APEX2 ver. 2014.1 (Bruker AXS)'
_computing_data_reduction 'Saint-NT v. 7.23'
_computing_molecular_graphics 'XP ver. 5.1 (Bruker AXS, 1998)'
_computing_publication_material 'SHELXL-2014 (Sheldrick, 2014)'
_computing_structure_refinement 'SHELXL-2014/6 (Sheldrick, 2014)'
_computing_structure_solution 'SHELXL-2014 (Sheldrick, 2014)'
_diffrn_ambient_temperature 100(2)
_diffrn_measured_fraction_theta_full 1.000
_diffrn_measured_fraction_theta_max 0.998
_diffrn_measurement_device_type 'Bruker X8-APEX II'
_diffrn_measurement_method '\f and \w scans'
_diffrn_radiation_monochromator helios
_diffrn_radiation_source 'rotating anode'
_diffrn_radiation_type MoK\a
_diffrn_radiation_wavelength 0.71073
_diffrn_reflns_av_R_equivalents 0.0211
_diffrn_reflns_av_unetI/netI 0.0136
_diffrn_reflns_Laue_measured_fraction_full 1.000
_diffrn_reflns_Laue_measured_fraction_max 0.998
_diffrn_reflns_limit_h_max 12
_diffrn_reflns_limit_h_min -12
_diffrn_reflns_limit_k_max 17
_diffrn_reflns_limit_k_min -17
_diffrn_reflns_limit_l_max 18
_diffrn_reflns_limit_l_min -18
_diffrn_reflns_number 28351
_diffrn_reflns_point_group_measured_fraction_full 1.000
_diffrn_reflns_point_group_measured_fraction_max 0.998
_diffrn_reflns_theta_full 26.000
_diffrn_reflns_theta_max 26.148
_diffrn_reflns_theta_min 1.986
_exptl_absorpt_coefficient_mu 2.708
_exptl_absorpt_correction_T_max 0.7453
_exptl_absorpt_correction_T_min 0.6543
_exptl_absorpt_correction_type analytical
_exptl_absorpt_process_details 'Sadabs 2014/3 (Bruker 2014)'
_exptl_crystal_colour yellow
_exptl_crystal_density_diffrn 1.406
_exptl_crystal_description block
_exptl_crystal_F_000 976
_exptl_crystal_size_max 0.143
_exptl_crystal_size_mid 0.108
_exptl_crystal_size_min 0.093
_refine_diff_density_max 0.408
_refine_diff_density_min -0.313
_refine_diff_density_rms 0.052
_refine_ls_extinction_method none
_refine_ls_goodness_of_fit_ref 1.062
_refine_ls_hydrogen_treatment constr
_refine_ls_matrix_type full
_refine_ls_number_parameters 271
_refine_ls_number_reflns 4389
_refine_ls_number_restraints 72
_refine_ls_restrained_S_all 1.057
_refine_ls_R_factor_all 0.0225
_refine_ls_R_factor_gt 0.0197
_refine_ls_shift/su_max 0.002
_refine_ls_shift/su_mean 0.000
_refine_ls_structure_factor_coef Fsqd
_refine_ls_weighting_details 'w=1/[\s^2^(Fo^2^)+(0.0260P)^2^+1.1793P] where P=(Fo^2^+2Fc^2^)/3'
_refine_ls_weighting_scheme calc
_refine_ls_wR_factor_gt 0.0494
_refine_ls_wR_factor_ref 0.0506
_reflns_Friedel_coverage 0.000
_reflns_number_gt 4048
_reflns_number_total 4389
_reflns_threshold_expression 'I > 2\s(I)'
_cod_data_source_file om7b00109_si_002.cif
_cod_data_source_block compound_5a
_cod_database_code 4087323
_shelx_space_group_comment
;
The symmetry employed for this shelxl refinement is uniquely defined
by the following loop, which should always be used as a source of
symmetry information in preference to the above space-group names.
They are only intended as comments.
;
_shelx_estimated_absorpt_t_min 0.698
_shelx_estimated_absorpt_t_max 0.787
_shelxl_version_number 2014/6

loop_
_space_group_symop_operation_xyz
'x, y, z'
'-x+1/2, y+1/2, -z+1/2'
'-x, -y, -z'
'x-1/2, -y-1/2, z-1/2'

loop_
_atom_site_label
_atom_site_type_symbol
_atom_site_fract_x
_atom_site_fract_y
_atom_site_fract_z
_atom_site_U_iso_or_equiv
_atom_site_adp_type
_atom_site_occupancy
_atom_site_site_symmetry_order
_atom_site_calc_flag
_atom_site_refinement_flags_posn
_atom_site_refinement_flags_adp
_atom_site_refinement_flags_occupancy
_atom_site_disorder_assembly
_atom_site_disorder_group
Br1 Br 0.87785(2) 0.93471(2) 0.66174(2) 0.01798(5) Uani 1 1 d . . . . .
Ni1 Ni 0.83493(2) 0.87152(2) 0.51721(2) 0.01206(6) Uani 1 1 d . . . . .
C1_1 C 0.86598(14) 0.74528(10) 0.55332(9) 0.0108(3) Uani 1 1 d . . . . .
N1_1 N 0.77795(11) 0.68381(8) 0.57047(8) 0.0097(2) Uani 1 1 d . . . . .
C2_1 C 0.82868(14) 0.60519(10) 0.63471(10) 0.0121(3) Uani 1 1 d . . . . .
C3_1 C 0.96633(14) 0.59937(10) 0.61062(10) 0.0132(3) Uani 1 1 d . . . . .
H3A_1 H 0.9729 0.5516 0.5630 0.016 Uiso 1 1 calc R U . . .
H3B_1 H 1.0263 0.5817 0.6638 0.016 Uiso 1 1 calc R U . . .
C4_1 C 0.99837(14) 0.69910(10) 0.57722(10) 0.0123(3) Uani 1 1 d . . . . .
C5_1 C 0.75136(15) 0.51435(10) 0.62217(10) 0.0150(3) Uani 1 1 d . . . . .
H5A_1 H 0.6595 0.5286 0.6222 0.023 Uiso 1 1 calc R U . . .
H5B_1 H 0.7788 0.4706 0.6713 0.023 Uiso 1 1 calc R U . . .
H5C_1 H 0.7658 0.4851 0.5649 0.023 Uiso 1 1 calc R U . . .
C6_1 C 0.82586(15) 0.64112(11) 0.73056(10) 0.0154(3) Uani 1 1 d . . . . .
H6A_1 H 0.8624 0.7051 0.7358 0.023 Uiso 1 1 calc R U . . .
H6B_1 H 0.8768 0.5987 0.7723 0.023 Uiso 1 1 calc R U . . .
H6C_1 H 0.7366 0.6426 0.7450 0.023 Uiso 1 1 calc R U . . .
C7_1 C 1.05972(15) 0.69380(11) 0.48878(10) 0.0174(3) Uani 1 1 d . . . . .
H7A_1 H 1.0009 0.6611 0.4434 0.026 Uiso 1 1 calc R U . . .
H7B_1 H 1.1412 0.6589 0.4985 0.026 Uiso 1 1 calc R U . . .
H7C_1 H 1.0762 0.7580 0.4681 0.026 Uiso 1 1 calc R U . . .
C8_1 C 1.09007(14) 0.75311(11) 0.64534(11) 0.0164(3) Uani 1 1 d . . . . .
H8A_1 H 1.1734 0.7204 0.6538 0.025 Uiso 1 1 calc R U . . .
H8B_1 H 1.0535 0.7561 0.7026 0.025 Uiso 1 1 calc R U . . .
H8C_1 H 1.1023 0.8175 0.6233 0.025 Uiso 1 1 calc R U . . .
C9_1 C 0.64570(14) 0.69087(10) 0.52782(9) 0.0108(3) Uani 1 1 d . . . . .
C10_1 C 0.55462(14) 0.74726(10) 0.56439(10) 0.0123(3) Uani 1 1 d . . . . .
C11_1 C 0.43495(14) 0.75883(11) 0.51412(10) 0.0145(3) Uani 1 1 d . . . . .
H11_1 H 0.3711 0.7966 0.5375 0.017 Uiso 1 1 calc R U . . .
C12_1 C 0.40728(14) 0.71681(11) 0.43143(10) 0.0154(3) Uani 1 1 d . . . . .
H12_1 H 0.3262 0.7275 0.3975 0.019 Uiso 1 1 calc R U . . .
C13_1 C 0.49731(14) 0.65924(11) 0.39782(10) 0.0139(3) Uani 1 1 d . . . . .
H13_1 H 0.4769 0.6298 0.3411 0.017 Uiso 1 1 calc R U . . .
C14_1 C 0.61757(14) 0.64363(10) 0.44566(10) 0.0115(3) Uani 1 1 d . . . . .
C15_1 C 0.57764(14) 0.79282(11) 0.65609(10) 0.0145(3) Uani 1 1 d . . . . .
H15_1 H 0.6721 0.7906 0.6764 0.017 Uiso 1 1 calc R U . . .
C16_1 C 0.53394(16) 0.89624(12) 0.65533(12) 0.0225(4) Uani 1 1 d . . . . .
H16A_1 H 0.5759 0.9314 0.6103 0.034 Uiso 1 1 calc R U . . .
H16B_1 H 0.5578 0.9243 0.7146 0.034 Uiso 1 1 calc R U . . .
H16C_1 H 0.4402 0.8993 0.6406 0.034 Uiso 1 1 calc R U . . .
C17_1 C 0.50697(16) 0.73718(12) 0.72309(10) 0.0201(3) Uani 1 1 d . . . . .
H17A_1 H 0.4138 0.7418 0.7062 0.030 Uiso 1 1 calc R U . . .
H17B_1 H 0.5286 0.7635 0.7833 0.030 Uiso 1 1 calc R U . . .
H17C_1 H 0.5332 0.6706 0.7227 0.030 Uiso 1 1 calc R U . . .
C18_1 C 0.70813(15) 0.57407(10) 0.40693(10) 0.0130(3) Uani 1 1 d . . . . .
H18_1 H 0.7866 0.5665 0.4511 0.016 Uiso 1 1 calc R U . . .
C19_1 C 0.75121(16) 0.60602(12) 0.31787(11) 0.0198(3) Uani 1 1 d . . . . .
H19A_1 H 0.8096 0.5586 0.2970 0.030 Uiso 1 1 calc R U . . .
H19B_1 H 0.7961 0.6669 0.3260 0.030 Uiso 1 1 calc R U . . .
H19C_1 H 0.6756 0.6130 0.2734 0.030 Uiso 1 1 calc R U . . .
C20_1 C 0.64328(15) 0.47696(11) 0.39283(11) 0.0185(3) Uani 1 1 d . . . . .
H20A_1 H 0.5726 0.4811 0.3442 0.028 Uiso 1 1 calc R U . . .
H20B_1 H 0.6092 0.4573 0.4482 0.028 Uiso 1 1 calc R U . . .
H20C_1 H 0.7067 0.4304 0.3770 0.028 Uiso 1 1 calc R U . . .
C1 C 0.7699(8) 0.8538(8) 0.3893(8) 0.0221(12) Uani 0.596(4) 1 d . U P A 1
H1A H 0.8174 0.8084 0.3549 0.027 Uiso 0.596(4) 1 calc R U P A 1
H1B H 0.6752 0.8508 0.3745 0.027 Uiso 0.596(4) 1 calc R U P A 1
C2 C 0.7782(7) 1.0014(7) 0.4690(6) 0.0244(12) Uani 0.596(4) 1 d . U P A 1
H2A H 0.6844 1.0145 0.4620 0.029 Uiso 0.596(4) 1 calc R U P A 1
H2B H 0.8317 1.0561 0.4915 0.029 Uiso 0.596(4) 1 calc R U P A 1
C3 C 0.8250(3) 0.9459(2) 0.40319(19) 0.0219(7) Uani 0.596(4) 1 d . U P A 1
H3 H 0.8905 0.9681 0.3692 0.026 Uiso 0.596(4) 1 calc R U P A 1
C11 C 0.7915(12) 0.8580(12) 0.3852(12) 0.0224(14) Uani 0.404(4) 1 d . U P A 2
H11A H 0.8613 0.8719 0.3475 0.027 Uiso 0.404(4) 1 calc R U P A 2
H11B H 0.7375 0.8030 0.3642 0.027 Uiso 0.404(4) 1 calc R U P A 2
C12 C 0.8031(10) 1.0063(11) 0.4607(9) 0.0213(13) Uani 0.404(4) 1 d . U P A 2
H12A H 0.7588 1.0532 0.4957 0.026 Uiso 0.404(4) 1 calc R U P A 2
H12B H 0.8726 1.0334 0.4288 0.026 Uiso 0.404(4) 1 calc R U P A 2
C13 C 0.7275(5) 0.9360(3) 0.4169(3) 0.0229(9) Uani 0.404(4) 1 d . U P A 2
H13 H 0.6362 0.9406 0.4088 0.027 Uiso 0.404(4) 1 calc R U P A 2

loop_
_atom_site_aniso_label
_atom_site_aniso_U_11
_atom_site_aniso_U_22
_atom_site_aniso_U_33
_atom_site_aniso_U_23
_atom_site_aniso_U_13
_atom_site_aniso_U_12
Br1 0.02006(9) 0.01735(9) 0.01609(9) -0.00370(6) 0.00008(6) 0.00173(6)
Ni1 0.01348(10) 0.01015(10) 0.01250(10) 0.00177(7) 0.00128(7) 0.00029(7)
C1_1 0.0121(7) 0.0137(7) 0.0065(6) -0.0027(5) 0.0009(5) 0.0002(6)
N1_1 0.0102(6) 0.0104(6) 0.0084(6) 0.0002(5) 0.0002(5) 0.0013(5)
C2_1 0.0133(7) 0.0111(7) 0.0114(7) 0.0021(6) -0.0005(6) 0.0012(6)
C3_1 0.0128(7) 0.0118(7) 0.0147(7) -0.0001(6) -0.0002(6) 0.0021(6)
C4_1 0.0110(7) 0.0123(7) 0.0137(7) 0.0000(6) 0.0015(6) 0.0011(5)
C5_1 0.0174(7) 0.0123(7) 0.0152(7) 0.0030(6) 0.0011(6) -0.0009(6)
C6_1 0.0186(8) 0.0160(8) 0.0113(7) 0.0019(6) 0.0013(6) 0.0022(6)
C7_1 0.0146(7) 0.0196(8) 0.0189(8) -0.0005(6) 0.0058(6) 0.0014(6)
C8_1 0.0110(7) 0.0173(8) 0.0201(8) -0.0009(6) -0.0018(6) -0.0006(6)
C9_1 0.0100(7) 0.0114(7) 0.0110(7) 0.0032(5) 0.0005(5) -0.0008(5)
C10_1 0.0125(7) 0.0116(7) 0.0129(7) 0.0023(6) 0.0027(6) -0.0009(5)
C11_1 0.0114(7) 0.0159(7) 0.0165(7) 0.0012(6) 0.0032(6) 0.0016(6)
C12_1 0.0106(7) 0.0195(8) 0.0158(8) 0.0045(6) -0.0007(6) 0.0001(6)
C13_1 0.0148(7) 0.0158(7) 0.0108(7) 0.0010(6) -0.0003(6) -0.0027(6)
C14_1 0.0119(7) 0.0106(7) 0.0122(7) 0.0027(5) 0.0025(6) -0.0017(5)
C15_1 0.0123(7) 0.0152(7) 0.0159(8) -0.0039(6) 0.0012(6) 0.0005(6)
C16_1 0.0176(8) 0.0189(8) 0.0304(10) -0.0089(7) -0.0004(7) 0.0035(6)
C17_1 0.0171(8) 0.0289(9) 0.0147(8) -0.0049(7) 0.0044(6) -0.0008(7)
C18_1 0.0139(7) 0.0130(7) 0.0118(7) -0.0006(6) 0.0002(6) 0.0007(6)
C19_1 0.0236(8) 0.0216(8) 0.0152(8) 0.0013(6) 0.0070(7) 0.0045(7)
C20_1 0.0200(8) 0.0141(8) 0.0205(8) -0.0021(6) -0.0010(6) -0.0006(6)
C1 0.029(2) 0.0219(16) 0.0149(18) 0.0049(14) -0.002(2) -0.001(2)
C2 0.033(3) 0.0162(17) 0.024(2) 0.0086(16) 0.0019(19) 0.003(2)
C3 0.0269(14) 0.0211(12) 0.0175(12) 0.0112(10) 0.0014(11) -0.0023(11)
C11 0.030(3) 0.024(2) 0.014(2) 0.0048(19) 0.002(2) -0.001(2)
C12 0.028(3) 0.015(2) 0.021(2) 0.0124(18) 0.006(2) -0.004(2)
C13 0.0289(19) 0.0197(16) 0.0191(16) 0.0104(13) -0.0019(15) 0.0024(14)

loop_
_atom_type_symbol
_atom_type_description
_atom_type_scat_dispersion_real
_atom_type_scat_dispersion_imag
_atom_type_scat_source
C C 0.0033 0.0016 'International Tables Vol C Tables 4.2.6.8 and 6.1.1.4'
H H 0.0000 0.0000 'International Tables Vol C Tables 4.2.6.8 and 6.1.1.4'
N N 0.0061 0.0033 'International Tables Vol C Tables 4.2.6.8 and 6.1.1.4'
Ni Ni 0.3393 1.1124 'International Tables Vol C Tables 4.2.6.8 and 6.1.1.4'
Br Br -0.2901 2.4595 'International Tables Vol C Tables 4.2.6.8 and 6.1.1.4'

loop_
_geom_angle_atom_site_label_1
_geom_angle_atom_site_label_2
_geom_angle_atom_site_label_3
_geom_angle
C1_1 Ni1 C1 100.9(3)
C1_1 Ni1 C11 102.1(5)
C1_1 Ni1 C13 135.61(13)
C11 Ni1 C13 41.1(5)
C1_1 Ni1 C3 137.28(10)
C1 Ni1 C3 42.0(3)
C1_1 Ni1 C2 172.1(2)
C1 Ni1 C2 73.4(4)
C3 Ni1 C2 40.4(3)
C1_1 Ni1 C12 172.8(4)
C11 Ni1 C12 71.1(6)
C13 Ni1 C12 39.6(4)
C1_1 Ni1 Br1 94.88(4)
C1 Ni1 Br1 162.9(3)
C11 Ni1 Br1 163.0(5)
C13 Ni1 Br1 123.99(13)
C3 Ni1 Br1 125.36(9)
C2 Ni1 Br1 90.2(3)
C12 Ni1 Br1 92.0(4)
N1_1 C1_1 C4_1 107.81(12)
N1_1 C1_1 Ni1 125.61(11)
C4_1 C1_1 Ni1 126.31(10)
C1_1 N1_1 C9_1 121.24(12)
C1_1 N1_1 C2_1 113.85(11)
C9_1 N1_1 C2_1 124.87(11)
C5_1 C2_1 C3_1 115.37(12)
C5_1 C2_1 N1_1 113.24(12)
C3_1 C2_1 N1_1 99.18(11)
C5_1 C2_1 C6_1 109.37(12)
C3_1 C2_1 C6_1 111.03(12)
N1_1 C2_1 C6_1 108.15(11)
C2_1 C3_1 C4_1 105.80(12)
C2_1 C3_1 H3A_1 110.6
C4_1 C3_1 H3A_1 110.6
C2_1 C3_1 H3B_1 110.6
C4_1 C3_1 H3B_1 110.6
H3A_1 C3_1 H3B_1 108.7
C8_1 C4_1 C1_1 115.22(12)
C8_1 C4_1 C7_1 108.19(12)
C1_1 C4_1 C7_1 105.65(12)
C8_1 C4_1 C3_1 112.39(12)
C1_1 C4_1 C3_1 103.97(11)
C7_1 C4_1 C3_1 111.22(12)
C2_1 C5_1 H5A_1 109.5
C2_1 C5_1 H5B_1 109.5
H5A_1 C5_1 H5B_1 109.5
C2_1 C5_1 H5C_1 109.5
H5A_1 C5_1 H5C_1 109.5
H5B_1 C5_1 H5C_1 109.5
C2_1 C6_1 H6A_1 109.5
C2_1 C6_1 H6B_1 109.5
H6A_1 C6_1 H6B_1 109.5
C2_1 C6_1 H6C_1 109.5
H6A_1 C6_1 H6C_1 109.5
H6B_1 C6_1 H6C_1 109.5
C4_1 C7_1 H7A_1 109.5
C4_1 C7_1 H7B_1 109.5
H7A_1 C7_1 H7B_1 109.5
C4_1 C7_1 H7C_1 109.5
H7A_1 C7_1 H7C_1 109.5
H7B_1 C7_1 H7C_1 109.5
C4_1 C8_1 H8A_1 109.5
C4_1 C8_1 H8B_1 109.5
H8A_1 C8_1 H8B_1 109.5
C4_1 C8_1 H8C_1 109.5
H8A_1 C8_1 H8C_1 109.5
H8B_1 C8_1 H8C_1 109.5
C10_1 C9_1 C14_1 122.03(13)
C10_1 C9_1 N1_1 121.21(13)
C14_1 C9_1 N1_1 116.62(12)
C11_1 C10_1 C9_1 117.48(13)
C11_1 C10_1 C15_1 118.93(13)
C9_1 C10_1 C15_1 123.55(13)
C12_1 C11_1 C10_1 121.49(14)
C12_1 C11_1 H11_1 119.3
C10_1 C11_1 H11_1 119.3
C11_1 C12_1 C13_1 120.02(14)
C11_1 C12_1 H12_1 120.0
C13_1 C12_1 H12_1 120.0
C12_1 C13_1 C14_1 121.09(14)
C12_1 C13_1 H13_1 119.5
C14_1 C13_1 H13_1 119.5
C13_1 C14_1 C9_1 117.78(13)
C13_1 C14_1 C18_1 117.88(13)
C9_1 C14_1 C18_1 124.31(13)
C10_1 C15_1 C17_1 109.89(12)
C10_1 C15_1 C16_1 112.45(13)
C17_1 C15_1 C16_1 109.27(13)
C10_1 C15_1 H15_1 108.4
C17_1 C15_1 H15_1 108.4
C16_1 C15_1 H15_1 108.4
C15_1 C16_1 H16A_1 109.5
C15_1 C16_1 H16B_1 109.5
H16A_1 C16_1 H16B_1 109.5
C15_1 C16_1 H16C_1 109.5
H16A_1 C16_1 H16C_1 109.5
H16B_1 C16_1 H16C_1 109.5
C15_1 C17_1 H17A_1 109.5
C15_1 C17_1 H17B_1 109.5
H17A_1 C17_1 H17B_1 109.5
C15_1 C17_1 H17C_1 109.5
H17A_1 C17_1 H17C_1 109.5
H17B_1 C17_1 H17C_1 109.5
C14_1 C18_1 C19_1 113.58(12)
C14_1 C18_1 C20_1 110.24(12)
C19_1 C18_1 C20_1 108.19(13)
C14_1 C18_1 H18_1 108.2
C19_1 C18_1 H18_1 108.2
C20_1 C18_1 H18_1 108.2
C18_1 C19_1 H19A_1 109.5
C18_1 C19_1 H19B_1 109.5
H19A_1 C19_1 H19B_1 109.5
C18_1 C19_1 H19C_1 109.5
H19A_1 C19_1 H19C_1 109.5
H19B_1 C19_1 H19C_1 109.5
C18_1 C20_1 H20A_1 109.5
C18_1 C20_1 H20B_1 109.5
H20A_1 C20_1 H20B_1 109.5
C18_1 C20_1 H20C_1 109.5
H20A_1 C20_1 H20C_1 109.5
H20B_1 C20_1 H20C_1 109.5
C3 C1 Ni1 69.8(5)
C3 C1 H1A 116.7
Ni1 C1 H1A 116.7
C3 C1 H1B 116.7
Ni1 C1 H1B 116.7
H1A C1 H1B 113.7
C3 C2 Ni1 68.5(4)
C3 C2 H2A 116.8
Ni1 C2 H2A 116.8
C3 C2 H2B 116.8
Ni1 C2 H2B 116.8
H2A C2 H2B 113.8
C2 C3 C1 116.7(6)
C2 C3 Ni1 71.1(4)
C1 C3 Ni1 68.2(5)
C2 C3 H3 121.7
C1 C3 H3 121.7
Ni1 C3 H3 131.4
C13 C11 Ni1 69.5(8)
C13 C11 H11A 116.7
Ni1 C11 H11A 116.7
C13 C11 H11B 116.7
Ni1 C11 H11B 116.7
H11A C11 H11B 113.7
C13 C12 Ni1 66.3(6)
C13 C12 H12A 117.1
Ni1 C12 H12A 117.1
C13 C12 H12B 117.1
Ni1 C12 H12B 117.1
H12A C12 H12B 114.1
C12 C13 C11 117.2(9)
C12 C13 Ni1 74.1(6)
C11 C13 Ni1 69.4(8)
C12 C13 H13 121.4
C11 C13 H13 121.4
Ni1 C13 H13 126.9

loop_
_geom_bond_atom_site_label_1
_geom_bond_atom_site_label_2
_geom_bond_distance
Br1 Ni1 2.3419(3)
Ni1 C1_1 1.8802(15)
Ni1 C1 1.980(12)
Ni1 C11 1.992(18)
Ni1 C13 1.994(4)
Ni1 C3 2.000(3)
Ni1 C2 2.035(10)
Ni1 C12 2.094(15)
C1_1 N1_1 1.3101(19)
C1_1 C4_1 1.5341(19)
N1_1 C9_1 1.4590(18)
N1_1 C2_1 1.5258(18)
C2_1 C5_1 1.516(2)
C2_1 C3_1 1.522(2)
C2_1 C6_1 1.529(2)
C3_1 C4_1 1.544(2)
C3_1 H3A_1 0.9900
C3_1 H3B_1 0.9900
C4_1 C8_1 1.525(2)
C4_1 C7_1 1.538(2)
C5_1 H5A_1 0.9800
C5_1 H5B_1 0.9800
C5_1 H5C_1 0.9800
C6_1 H6A_1 0.9800
C6_1 H6B_1 0.9800
C6_1 H6C_1 0.9800
C7_1 H7A_1 0.9800
C7_1 H7B_1 0.9800
C7_1 H7C_1 0.9800
C8_1 H8A_1 0.9800
C8_1 H8B_1 0.9800
C8_1 H8C_1 0.9800
C9_1 C10_1 1.398(2)
C9_1 C14_1 1.404(2)
C10_1 C11_1 1.395(2)
C10_1 C15_1 1.514(2)
C11_1 C12_1 1.377(2)
C11_1 H11_1 0.9500
C12_1 C13_1 1.380(2)
C12_1 H12_1 0.9500
C13_1 C14_1 1.393(2)
C13_1 H13_1 0.9500
C14_1 C18_1 1.523(2)
C15_1 C17_1 1.529(2)
C15_1 C16_1 1.529(2)
C15_1 H15_1 1.0000
C16_1 H16A_1 0.9800
C16_1 H16B_1 0.9800
C16_1 H16C_1 0.9800
C17_1 H17A_1 0.9800
C17_1 H17B_1 0.9800
C17_1 H17C_1 0.9800
C18_1 C19_1 1.525(2)
C18_1 C20_1 1.533(2)
C18_1 H18_1 1.0000
C19_1 H19A_1 0.9800
C19_1 H19B_1 0.9800
C19_1 H19C_1 0.9800
C20_1 H20A_1 0.9800
C20_1 H20B_1 0.9800
C20_1 H20C_1 0.9800
C1 C3 1.427(11)
C1 H1A 0.9900
C1 H1B 0.9900
C2 C3 1.392(10)
C2 H2A 0.9900
C2 H2B 0.9900
C3 H3 0.9500
C11 C13 1.398(17)
C11 H11A 0.9900
C11 H11B 0.9900
C12 C13 1.387(14)
C12 H12A 0.9900
C12 H12B 0.9900
C13 H13 0.9500

loop_
_geom_torsion_atom_site_label_1
_geom_torsion_atom_site_label_2
_geom_torsion_atom_site_label_3
_geom_torsion_atom_site_label_4
_geom_torsion
C1 Ni1 C1_1 N1_1 -77.3(3)
C11 Ni1 C1_1 N1_1 -84.5(4)
C13 Ni1 C1_1 N1_1 -56.6(2)
C3 Ni1 C1_1 N1_1 -102.29(18)
Br1 Ni1 C1_1 N1_1 96.16(12)
C1 Ni1 C1_1 C4_1 109.5(3)
C11 Ni1 C1_1 C4_1 102.3(4)
C13 Ni1 C1_1 C4_1 130.1(2)
C3 Ni1 C1_1 C4_1 84.47(18)
Br1 Ni1 C1_1 C4_1 -77.09(12)
C4_1 C1_1 N1_1 C9_1 -158.38(12)
Ni1 C1_1 N1_1 C9_1 27.33(19)
C4_1 C1_1 N1_1 C2_1 19.51(15)
Ni1 C1_1 N1_1 C2_1 -154.78(10)
C1_1 N1_1 C2_1 C5_1 -153.47(13)
C9_1 N1_1 C2_1 C5_1 24.32(19)
C1_1 N1_1 C2_1 C3_1 -30.67(15)
C9_1 N1_1 C2_1 C3_1 147.13(13)
C1_1 N1_1 C2_1 C6_1 85.15(15)
C9_1 N1_1 C2_1 C6_1 -97.05(15)
C5_1 C2_1 C3_1 C4_1 149.14(12)
N1_1 C2_1 C3_1 C4_1 27.88(13)
C6_1 C2_1 C3_1 C4_1 -85.71(14)
N1_1 C1_1 C4_1 C8_1 -123.14(14)
Ni1 C1_1 C4_1 C8_1 51.10(17)
N1_1 C1_1 C4_1 C7_1 117.50(13)
Ni1 C1_1 C4_1 C7_1 -68.27(15)
N1_1 C1_1 C4_1 C3_1 0.30(15)
Ni1 C1_1 C4_1 C3_1 174.54(10)
C2_1 C3_1 C4_1 C8_1 106.24(14)
C2_1 C3_1 C4_1 C1_1 -19.03(14)
C2_1 C3_1 C4_1 C7_1 -132.28(13)
C1_1 N1_1 C9_1 C10_1 -86.37(17)
C2_1 N1_1 C9_1 C10_1 95.99(17)
C1_1 N1_1 C9_1 C14_1 89.42(16)
C2_1 N1_1 C9_1 C14_1 -88.22(16)
C14_1 C9_1 C10_1 C11_1 -2.9(2)
N1_1 C9_1 C10_1 C11_1 172.70(13)
C14_1 C9_1 C10_1 C15_1 174.88(13)
N1_1 C9_1 C10_1 C15_1 -9.6(2)
C9_1 C10_1 C11_1 C12_1 -0.3(2)
C15_1 C10_1 C11_1 C12_1 -178.13(14)
C10_1 C11_1 C12_1 C13_1 2.2(2)
C11_1 C12_1 C13_1 C14_1 -1.0(2)
C12_1 C13_1 C14_1 C9_1 -2.0(2)
C12_1 C13_1 C14_1 C18_1 176.01(13)
C10_1 C9_1 C14_1 C13_1 4.0(2)
N1_1 C9_1 C14_1 C13_1 -171.75(12)
C10_1 C9_1 C14_1 C18_1 -173.91(13)
N1_1 C9_1 C14_1 C18_1 10.3(2)
C11_1 C10_1 C15_1 C17_1 74.69(17)
C9_1 C10_1 C15_1 C17_1 -103.02(16)
C11_1 C10_1 C15_1 C16_1 -47.26(19)
C9_1 C10_1 C15_1 C16_1 135.02(15)
C13_1 C14_1 C18_1 C19_1 64.50(18)
C9_1 C14_1 C18_1 C19_1 -117.59(16)
C13_1 C14_1 C18_1 C20_1 -57.11(17)
C9_1 C14_1 C18_1 C20_1 120.80(15)
Ni1 C2 C3 C1 52.4(6)
Ni1 C1 C3 C2 -53.9(6)
Ni1 C12 C13 C11 -56.1(10)
Ni1 C11 C13 C12 58.5(9)
